data_8101366
loop_
_publ_author_name
'Ousmer, Malika'
'Braun, Norbert A.'
'Ciufolini, Marco A.'
'Perrin, Monique'

_publ_section_title
;
Crystal structure of (1S,3S,6S,7S,8S,9R)-7-acetoxy-9-hydroxy-6-(4-
methoxybenzyl)-3-[N-methyl-N-(4-methylphenyl)sulfonylamino]-5-azatricyclo
[6.3.1.0^1.5^]dodecan-4-one, C~29~H~36~N~2~O~7~S
;
_journal_issue 4
_journal_name_full 'Zeitschrift f\"ur Kristallographie - New Crystal Structures'
_journal_page_first 597
_journal_page_last 599
_journal_volume 215
_journal_year 2000
_chemical_formula_moiety 'C29 H36 N2 O7 S1'
_chemical_formula_sum 'C29 H36 N2 O7 S'
_chemical_formula_weight 556.66
_space_group_IT_number 4
_symmetry_cell_setting monoclinic
_symmetry_space_group_name_Hall 'P 2yb'
_symmetry_space_group_name_H-M 'P 1 21 1'
_cell_angle_alpha 90.00
_cell_angle_beta 106.43(3)
_cell_angle_gamma 90.00
_cell_formula_units_Z 4
_cell_length_a 9.3672(19)
_cell_length_b 31.897(6)
_cell_length_c 10.105(2)
_cell_measurement_temperature 293(2)
_cell_volume 2895.9(10)
_diffrn_ambient_temperature 293(2)
_exptl_crystal_density_diffrn 1.277
_cod_original_sg_symbol_H-M 'P 21'
_cod_original_formula_sum 'C29 H36 N2 O7 S1'
_cod_database_code 8101366

loop_
_symmetry_equiv_pos_as_xyz
'x, y, z'
'-x, y+1/2, -z'

loop_
_atom_site_label
_atom_site_type_symbol
_atom_site_fract_x
_atom_site_fract_y
_atom_site_fract_z
_atom_site_U_iso_or_equiv
_atom_site_adp_type
_atom_site_occupancy
_atom_site_symmetry_multiplicity
_atom_site_calc_flag
_atom_site_refinement_flags
_atom_site_disorder_assembly
_atom_site_disorder_group
S1 S 0.3582(2) 0.09018(6) 0.1249(2) 0.0583(5) Uani 1 2 d . . .
N1A N 0.2571(6) 0.05504(17) 0.0236(6) 0.0496(14) Uani 1 2 d . . .
N2A N -0.0489(6) -0.01091(15) -0.0590(5) 0.0400(12) Uani 1 2 d . . .
O1A O 0.5036(6) 0.08900(18) 0.1052(7) 0.0820(17) Uani 1 2 d . . .
O2A O 0.3404(7) 0.08326(17) 0.2582(5) 0.0746(16) Uani 1 2 d . . .
O3A O -0.5346(5) -0.04582(16) -0.0663(5) 0.0617(14) Uani 1 2 d . . .
H3A H -0.5277 -0.0576 -0.1364 0.093 Uiso 1 2 calc R . .
O4A O 0.1945(5) -0.03334(14) 0.0064(5) 0.0524(12) Uani 1 2 d . . .
O5A O -0.0827(5) -0.07842(14) 0.1231(5) 0.0542(12) Uani 1 2 d . . .
O6A O -0.1807(11) -0.1415(3) 0.1116(12) 0.170(5) Uani 1 2 d . . .
O7A O 0.1395(7) -0.0224(2) -0.6080(6) 0.0833(18) Uani 1 2 d . . .
C1A C 0.2820(9) 0.1397(2) 0.0639(8) 0.0557(19) Uani 1 2 d . . .
C2A C 0.3279(10) 0.1602(2) -0.0342(9) 0.071(2) Uani 1 2 d . . .
H2A H 0.4026 0.1488 -0.0672 0.086 Uiso 1 2 calc R . .
C3A C 0.2644(13) 0.1978(3) -0.0847(10) 0.082(3) Uani 1 2 d . . .
H3A1 H 0.3014 0.2124 -0.1476 0.098 Uiso 1 2 calc R . .
C4A C 0.1465(12) 0.2147(2) -0.0447(9) 0.073(2) Uani 1 2 d . . .
C5A C 0.1001(12) 0.1928(3) 0.0539(10) 0.082(3) Uani 1 2 d . . .
H5A H 0.0229 0.2036 0.0844 0.098 Uiso 1 2 calc R . .
C6A C 0.1651(10) 0.1553(2) 0.1086(9) 0.064(2) Uani 1 2 d . . .
H6A H 0.1312 0.1408 0.1737 0.076 Uiso 1 2 calc R . .
C7A C 0.2465(9) 0.0579(2) -0.1242(8) 0.0588(19) Uani 1 2 d . . .
H7A1 H 0.2304 0.0304 -0.1647 0.088 Uiso 1 2 calc R . .
H7A2 H 0.3374 0.0693 -0.1352 0.088 Uiso 1 2 calc R . .
H7A3 H 0.1649 0.0758 -0.1692 0.088 Uiso 1 2 calc R . .
C8A C 0.1285(7) 0.03729(19) 0.0572(7) 0.0436(16) Uani 1 2 d . . .
H8A H 0.1533 0.0352 0.1579 0.052 Uiso 1 2 calc R . .
C9A C -0.0197(8) 0.0600(2) 0.0078(8) 0.0519(17) Uani 1 2 d . . .
H9A1 H -0.0340 0.0788 0.0783 0.062 Uiso 1 2 calc R . .
H9A2 H -0.0256 0.0759 -0.0753 0.062 Uiso 1 2 calc R . .
C10A C -0.1349(8) 0.02491(18) -0.0208(7) 0.0427(15) Uani 1 2 d . . .
C11A C 0.0966(7) -0.00711(19) -0.0013(7) 0.0421(15) Uani 1 2 d . . .
C12A C -0.1778(8) 0.0108(2) 0.1059(7) 0.0464(16) Uani 1 2 d . . .
H12A H -0.2295 0.0332 0.1381 0.056 Uiso 1 2 calc R . .
H12B H -0.0893 0.0037 0.1793 0.056 Uiso 1 2 calc R . .
C13A C -0.2794(8) -0.0278(2) 0.0680(7) 0.0453(16) Uani 1 2 d . . .
H13A H -0.2998 -0.0380 0.1523 0.054 Uiso 1 2 calc R . .
C14A C -0.2029(7) -0.0630(2) 0.0111(7) 0.0432(15) Uani 1 2 d . . .
H14A H -0.2743 -0.0857 -0.0235 0.052 Uiso 1 2 calc R . .
C15A C -0.1347(7) -0.04937(19) -0.1022(7) 0.0416(15) Uani 1 2 d . . .
H15A H -0.2192 -0.0411 -0.1799 0.050 Uiso 1 2 calc R . .
C16A C -0.2743(7) 0.0367(2) -0.1374(8) 0.0499(17) Uani 1 2 d . . .
H16A H -0.3039 0.0647 -0.1191 0.060 Uiso 1 2 calc R . .
H16B H -0.2463 0.0380 -0.2227 0.060 Uiso 1 2 calc R . .
C17A C -0.4112(8) 0.0082(2) -0.1617(8) 0.0544(18) Uani 1 2 d . . .
H17A H -0.4997 0.0247 -0.2028 0.065 Uiso 1 2 calc R . .
H17B H -0.4049 -0.0135 -0.2271 0.065 Uiso 1 2 calc R . .
C18A C -0.4277(7) -0.0125(2) -0.0313(7) 0.0479(16) Uani 1 2 d . . .
H18A H -0.4683 0.0087 0.0183 0.057 Uiso 1 2 calc R . .
C19A C -0.0826(10) -0.1177(3) 0.1661(10) 0.070(2) Uani 1 2 d . . .
C20A C 0.0509(11) -0.1294(3) 0.2764(10) 0.085(3) Uani 1 2 d . . .
H20A H 0.0411 -0.1199 0.3635 0.127 Uiso 1 2 calc R . .
H20B H 0.1369 -0.1167 0.2593 0.127 Uiso 1 2 calc R . .
H20C H 0.0618 -0.1594 0.2783 0.127 Uiso 1 2 calc R . .
C21A C -0.0550(7) -0.0839(2) -0.1585(8) 0.0478(16) Uani 1 2 d . . .
H21A H 0.0308 -0.0933 -0.0857 0.057 Uiso 1 2 calc R . .
H21B H -0.1216 -0.1076 -0.1863 0.057 Uiso 1 2 calc R . .
C22A C -0.0041(7) -0.06934(19) -0.2804(7) 0.0454(16) Uani 1 2 d . . .
C23A C 0.1424(8) -0.0712(2) -0.2773(8) 0.0550(19) Uani 1 2 d . . .
H23A H 0.2094 -0.0833 -0.2011 0.066 Uiso 1 2 calc R . .
C24A C 0.1961(8) -0.0557(2) -0.3822(7) 0.0551(18) Uani 1 2 d . . .
H24A H 0.2972 -0.0572 -0.3750 0.066 Uiso 1 2 calc R . .
C25A C 0.0986(9) -0.0383(3) -0.4971(8) 0.064(2) Uani 1 2 d . . .
C26A C -0.0515(10) -0.0375(3) -0.5062(9) 0.073(2) Uani 1 2 d . . .
H26A H -0.1196 -0.0266 -0.5843 0.087 Uiso 1 2 calc R . .
C27A C -0.0999(9) -0.0531(3) -0.3978(9) 0.066(2) Uani 1 2 d . . .
H27A H -0.2011 -0.0525 -0.4053 0.079 Uiso 1 2 calc R . .
C28A C 0.2916(12) -0.0222(4) -0.5976(13) 0.111(4) Uani 1 2 d . . .
H28A H 0.3370 0.0023 -0.5478 0.167 Uiso 1 2 calc R . .
H28B H 0.3050 -0.0218 -0.6884 0.167 Uiso 1 2 calc R . .
H28C H 0.3372 -0.0469 -0.5496 0.167 Uiso 1 2 calc R . .
C40A C 0.0758(19) 0.2557(3) -0.1021(14) 0.128(5) Uani 1 2 d . . .
H40A H 0.1465 0.2724 -0.1315 0.193 Uiso 1 2 calc R . .
H40B H 0.0451 0.2705 -0.0320 0.193 Uiso 1 2 calc R . .
H40C H -0.0094 0.2504 -0.1793 0.193 Uiso 1 2 calc R . .
S2 S 0.4291(3) -0.35406(7) -0.7038(3) 0.0759(7) Uani 1 2 d . . .
N1B N 0.5329(7) -0.32049(19) -0.6004(7) 0.0617(17) Uani 1 2 d . . .
N2B N 0.6060(6) -0.22140(16) -0.4708(6) 0.0438(13) Uani 1 2 d . . .
O1B O 0.5239(9) -0.3880(2) -0.7116(9) 0.112(3) Uani 1 2 d . . .
O2B O 0.3522(10) -0.3327(3) -0.8235(6) 0.107(3) Uani 1 2 d . . .
O3B O 0.5371(6) -0.10312(17) -0.2534(6) 0.0706(15) Uani 1 2 d . . .
H3B H 0.5161 -0.0923 -0.1877 0.106 Uiso 1 2 calc R . .
O4B O 0.6520(7) -0.24317(17) -0.6731(6) 0.0714(15) Uani 1 2 d . . .
O5B O 0.5065(7) -0.14988(16) -0.6433(5) 0.0695(15) Uani 1 2 d . . .
O6B O 0.5785(15) -0.0866(3) -0.6792(9) 0.151(4) Uani 1 2 d . . .
O7B O 1.2455(8) -0.2862(2) -0.1534(8) 0.096(2) Uani 1 2 d . . .
C1B C 0.2928(10) -0.3721(2) -0.6266(8) 0.064(2) Uani 1 2 d . . .
C2B C 0.3340(10) -0.4007(3) -0.5175(9) 0.073(2) Uani 1 2 d . . .
H2B H 0.4316 -0.4102 -0.4849 0.087 Uiso 1 2 calc R . .
C3B C 0.2261(11) -0.4145(3) -0.4599(10) 0.085(3) Uani 1 2 d . . .
H3B1 H 0.2530 -0.4330 -0.3858 0.102 Uiso 1 2 calc R . .
C4B C 0.0783(11) -0.4019(3) -0.5078(10) 0.073(2) Uani 1 2 d . . .
C5B C 0.0435(10) -0.3730(3) -0.6131(10) 0.073(2) Uani 1 2 d . . .
H5B H -0.0539 -0.3634 -0.6451 0.088 Uiso 1 2 calc R . .
C6B C 0.1495(10) -0.3578(3) -0.6733(8) 0.066(2) Uani 1 2 d . . .
H6B H 0.1234 -0.3382 -0.7443 0.079 Uiso 1 2 calc R . .
C7B C 0.6637(11) -0.3340(3) -0.4985(12) 0.089(3) Uani 1 2 d . . .
H7B1 H 0.7023 -0.3113 -0.4362 0.134 Uiso 1 2 calc R . .
H7B2 H 0.7371 -0.3426 -0.5426 0.134 Uiso 1 2 calc R . .
H7B3 H 0.6396 -0.3572 -0.4481 0.134 Uiso 1 2 calc R . .
C8B C 0.4721(8) -0.2788(2) -0.5827(8) 0.0550(18) Uani 1 2 d . . .
H8B H 0.3831 -0.2735 -0.6595 0.066 Uiso 1 2 calc R . .
C9B C 0.4358(9) -0.2721(2) -0.4479(9) 0.065(2) Uani 1 2 d . . .
H9B1 H 0.4898 -0.2919 -0.3788 0.078 Uiso 1 2 calc R . .
H9B2 H 0.3300 -0.2757 -0.4600 0.078 Uiso 1 2 calc R . .
C10B C 0.4837(8) -0.2272(2) -0.4050(8) 0.0537(18) Uani 1 2 d . . .
C11B C 0.5897(8) -0.2451(2) -0.5815(8) 0.0502(17) Uani 1 2 d . . .
C12B C 0.3632(9) -0.1951(2) -0.4685(8) 0.0573(19) Uani 1 2 d . . .
H12C H 0.2803 -0.1982 -0.4297 0.069 Uiso 1 2 calc R . .
H12D H 0.3270 -0.1992 -0.5675 0.069 Uiso 1 2 calc R . .
C13B C 0.4317(8) -0.1510(2) -0.4369(7) 0.0549(18) Uani 1 2 d . . .
H13B H 0.3556 -0.1307 -0.4837 0.066 Uiso 1 2 calc R . .
C14B C 0.5633(8) -0.1459(2) -0.4958(7) 0.0525(18) Uani 1 2 d . . .
H14B H 0.6085 -0.1182 -0.4720 0.063 Uiso 1 2 calc R . .
C15B C 0.6814(8) -0.1801(2) -0.4472(8) 0.0499(17) Uani 1 2 d . . .
H15B H 0.7175 -0.1770 -0.3467 0.060 Uiso 1 2 calc R . .
C16B C 0.5333(10) -0.2217(2) -0.2468(8) 0.061(2) Uani 1 2 d . . .
H16C H 0.4581 -0.2343 -0.2102 0.074 Uiso 1 2 calc R . .
H16D H 0.6245 -0.2375 -0.2103 0.074 Uiso 1 2 calc R . .
C17B C 0.5598(9) -0.1775(3) -0.1923(8) 0.068(2) Uani 1 2 d . . .
H17C H 0.6637 -0.1706 -0.1796 0.082 Uiso 1 2 calc R . .
H17D H 0.5422 -0.1766 -0.1023 0.082 Uiso 1 2 calc R . .
C18B C 0.4640(9) -0.1436(2) -0.2831(9) 0.062(2) Uani 1 2 d . . .
H18B H 0.3689 -0.1421 -0.2607 0.074 Uiso 1 2 calc R . .
C19B C 0.5168(12) -0.1183(3) -0.7263(10) 0.080(3) Uani 1 2 d . . .
C20B C 0.4469(16) -0.1283(4) -0.8711(10) 0.108(4) Uani 1 2 d . . .
H20D H 0.3417 -0.1234 -0.8927 0.163 Uiso 1 2 calc R . .
H20E H 0.4648 -0.1571 -0.8878 0.163 Uiso 1 2 calc R . .
H20F H 0.4883 -0.1107 -0.9282 0.163 Uiso 1 2 calc R . .
C21B C 0.8208(8) -0.1772(2) -0.4988(8) 0.0581(19) Uani 1 2 d . . .
H21C H 0.7954 -0.1853 -0.5953 0.070 Uiso 1 2 calc R . .
H21D H 0.8564 -0.1485 -0.4912 0.070 Uiso 1 2 calc R . .
C22B C 0.9426(8) -0.2057(2) -0.4153(8) 0.0544(19) Uani 1 2 d . . .
C23B C 1.0263(9) -0.1943(2) -0.2879(9) 0.062(2) Uani 1 2 d . . .
H23B H 1.0144 -0.1676 -0.2562 0.074 Uiso 1 2 calc R . .
C24B C 1.1277(11) -0.2207(3) -0.2041(11) 0.083(3) Uani 1 2 d . . .
H24B H 1.1855 -0.2116 -0.1182 0.100 Uiso 1 2 calc R . .
C25B C 1.1433(10) -0.2616(3) -0.2496(10) 0.068(2) Uani 1 2 d . . .
C26B C 1.0662(10) -0.2731(3) -0.3767(10) 0.070(2) Uani 1 2 d . . .
H26B H 1.0806 -0.2996 -0.4095 0.084 Uiso 1 2 calc R . .
C27B C 0.9652(9) -0.2460(2) -0.4592(9) 0.062(2) Uani 1 2 d . . .
H27B H 0.9105 -0.2547 -0.5466 0.074 Uiso 1 2 calc R . .
C28B C 1.2548(15) -0.3285(4) -0.1819(14) 0.112(4) Uani 1 2 d . . .
H28D H 1.1578 -0.3410 -0.2007 0.167 Uiso 1 2 calc R . .
H28E H 1.3214 -0.3421 -0.1039 0.167 Uiso 1 2 calc R . .
H28F H 1.2915 -0.3316 -0.2610 0.167 Uiso 1 2 calc R . .
C40B C -0.0367(13) -0.4189(4) -0.4433(15) 0.117(4) Uani 1 2 d . . .
H40D H -0.0384 -0.4489 -0.4492 0.176 Uiso 1 2 calc R . .
H40E H -0.1329 -0.4080 -0.4914 0.176 Uiso 1 2 calc R . .
H40F H -0.0119 -0.4106 -0.3482 0.176 Uiso 1 2 calc R . .

loop_
_atom_site_aniso_label
_atom_site_aniso_U_11
_atom_site_aniso_U_22
_atom_site_aniso_U_33
_atom_site_aniso_U_23
_atom_site_aniso_U_13
_atom_site_aniso_U_12
S1 0.0471(11) 0.0466(11) 0.0775(14) -0.0037(9) 0.0119(9) -0.0089(8)
N1A 0.044(3) 0.047(3) 0.061(4) -0.001(3) 0.020(3) -0.004(3)
N2A 0.032(3) 0.035(3) 0.055(3) -0.001(2) 0.014(2) 0.002(2)
O1A 0.041(3) 0.064(3) 0.136(5) -0.007(3) 0.019(3) -0.003(3)
O2A 0.092(4) 0.059(3) 0.062(3) -0.007(3) 0.005(3) -0.017(3)
O3A 0.044(3) 0.069(3) 0.074(3) -0.014(3) 0.019(2) -0.008(2)
O4A 0.039(3) 0.042(3) 0.072(3) 0.001(2) 0.009(2) 0.005(2)
O5A 0.045(3) 0.047(3) 0.067(3) 0.013(2) 0.010(2) 0.002(2)
O6A 0.142(7) 0.071(5) 0.217(10) 0.065(6) -0.080(7) -0.037(5)
O7A 0.068(4) 0.115(5) 0.073(4) 0.027(3) 0.029(3) 0.014(3)
C1A 0.060(5) 0.041(4) 0.073(5) -0.011(4) 0.031(4) -0.012(4)
C2A 0.085(6) 0.050(5) 0.097(6) -0.008(4) 0.053(5) -0.006(4)
C3A 0.114(8) 0.058(6) 0.088(6) 0.001(5) 0.052(6) -0.018(6)
C4A 0.101(7) 0.049(5) 0.080(5) 0.000(4) 0.043(5) 0.007(4)
C5A 0.098(7) 0.057(5) 0.103(7) -0.013(5) 0.049(6) 0.008(5)
C6A 0.075(5) 0.046(5) 0.083(5) 0.000(4) 0.042(5) -0.002(4)
C7A 0.050(4) 0.061(5) 0.070(5) -0.001(4) 0.023(4) -0.002(4)
C8A 0.035(4) 0.037(4) 0.061(4) 0.001(3) 0.017(3) -0.004(3)
C9A 0.046(4) 0.045(4) 0.063(4) -0.007(3) 0.013(3) -0.001(3)
C10A 0.048(4) 0.028(3) 0.054(4) 0.003(3) 0.017(3) 0.007(3)
C11A 0.038(4) 0.035(4) 0.053(4) 0.006(3) 0.013(3) 0.008(3)
C12A 0.045(4) 0.044(4) 0.048(4) -0.008(3) 0.009(3) -0.001(3)
C13A 0.048(4) 0.048(4) 0.043(4) 0.005(3) 0.018(3) 0.001(3)
C14A 0.038(4) 0.034(3) 0.054(4) 0.003(3) 0.007(3) 0.000(3)
C15A 0.031(3) 0.038(4) 0.057(4) -0.002(3) 0.013(3) -0.001(3)
C16A 0.039(4) 0.048(4) 0.061(4) 0.013(3) 0.011(3) 0.012(3)
C17A 0.039(4) 0.061(4) 0.060(4) 0.011(4) 0.008(3) 0.014(3)
C18A 0.038(4) 0.049(4) 0.058(4) -0.008(3) 0.016(3) 0.003(3)
C19A 0.062(5) 0.048(5) 0.091(6) 0.005(4) 0.007(5) -0.007(4)
C20A 0.076(6) 0.076(6) 0.089(6) 0.027(5) 0.003(5) 0.022(5)
C21A 0.036(4) 0.039(4) 0.068(4) -0.008(3) 0.013(3) 0.002(3)
C22A 0.040(4) 0.037(4) 0.057(4) -0.010(3) 0.012(3) 0.001(3)
C23A 0.047(5) 0.051(4) 0.066(5) -0.001(3) 0.014(4) 0.007(3)
C24A 0.039(4) 0.069(5) 0.057(4) 0.004(4) 0.012(4) 0.013(4)
C25A 0.064(5) 0.068(5) 0.066(5) -0.009(4) 0.026(4) 0.001(4)
C26A 0.063(6) 0.091(6) 0.063(5) 0.011(4) 0.016(4) 0.021(5)
C27A 0.039(4) 0.082(6) 0.070(5) -0.010(4) 0.006(4) 0.002(4)
C28A 0.086(7) 0.138(10) 0.120(8) 0.054(8) 0.046(7) 0.025(7)
C40A 0.198(15) 0.071(7) 0.129(10) 0.034(6) 0.067(10) 0.043(8)
S2 0.0991(17) 0.0630(13) 0.0802(16) -0.0246(12) 0.0493(14) -0.0305(13)
N1B 0.058(4) 0.043(3) 0.088(4) -0.011(3) 0.025(4) 0.000(3)
N2B 0.041(3) 0.042(3) 0.053(3) 0.000(3) 0.022(3) 0.000(3)
O1B 0.138(7) 0.065(4) 0.168(7) -0.047(4) 0.103(6) -0.021(4)
O2B 0.135(6) 0.125(6) 0.059(4) -0.010(4) 0.024(4) -0.062(5)
O3B 0.059(3) 0.066(3) 0.085(4) -0.031(3) 0.017(3) -0.009(3)
O4B 0.087(4) 0.069(4) 0.072(3) -0.013(3) 0.045(3) -0.015(3)
O5B 0.087(4) 0.054(3) 0.063(3) 0.007(3) 0.015(3) -0.006(3)
O6B 0.240(12) 0.101(6) 0.109(6) 0.018(5) 0.045(7) -0.075(7)
O7B 0.083(5) 0.087(5) 0.118(5) 0.019(4) 0.029(4) 0.014(4)
C1B 0.075(6) 0.057(5) 0.061(5) -0.017(4) 0.021(4) -0.020(4)
C2B 0.060(5) 0.080(6) 0.077(6) -0.006(5) 0.018(4) -0.003(4)
C3B 0.086(7) 0.100(7) 0.079(6) 0.016(5) 0.039(5) -0.006(6)
C4B 0.074(6) 0.061(5) 0.089(6) 0.005(5) 0.032(5) -0.008(4)
C5B 0.067(5) 0.065(5) 0.086(6) 0.004(5) 0.018(5) 0.009(4)
C6B 0.085(7) 0.051(5) 0.063(5) 0.000(4) 0.022(4) -0.008(4)
C7B 0.072(7) 0.056(5) 0.137(8) -0.002(5) 0.023(6) 0.004(5)
C8B 0.052(4) 0.040(4) 0.072(5) -0.006(3) 0.015(4) -0.006(3)
C9B 0.063(5) 0.052(4) 0.095(6) -0.008(4) 0.046(5) -0.016(4)
C10B 0.047(4) 0.054(4) 0.064(5) 0.000(3) 0.023(4) 0.007(3)
C11B 0.051(4) 0.045(4) 0.054(4) 0.000(3) 0.013(4) -0.004(3)
C12B 0.053(4) 0.058(4) 0.063(5) -0.004(4) 0.020(4) 0.001(4)
C13B 0.041(4) 0.059(5) 0.060(4) -0.007(3) 0.008(3) 0.014(3)
C14B 0.060(5) 0.038(4) 0.053(4) -0.002(3) 0.005(4) 0.004(3)
C15B 0.053(4) 0.038(4) 0.065(4) -0.004(3) 0.028(4) -0.006(3)
C16B 0.067(5) 0.065(5) 0.061(5) 0.007(4) 0.034(4) -0.003(4)
C17B 0.054(5) 0.086(6) 0.065(5) -0.011(4) 0.019(4) 0.016(4)
C18B 0.049(4) 0.061(5) 0.079(5) -0.020(4) 0.025(4) -0.004(4)
C19B 0.101(7) 0.067(6) 0.080(6) 0.015(5) 0.041(5) -0.014(5)
C20B 0.156(11) 0.110(8) 0.062(6) 0.021(5) 0.037(7) -0.015(8)
C21B 0.054(4) 0.048(4) 0.075(5) -0.003(4) 0.022(4) -0.011(4)
C22B 0.042(4) 0.052(5) 0.075(5) 0.002(4) 0.026(4) -0.003(3)
C23B 0.048(5) 0.060(5) 0.081(6) -0.018(4) 0.023(5) 0.005(4)
C24B 0.066(6) 0.092(7) 0.097(7) -0.006(6) 0.032(5) 0.007(5)
C25B 0.058(5) 0.061(5) 0.099(7) 0.011(5) 0.042(5) 0.010(4)
C26B 0.065(5) 0.053(5) 0.096(7) -0.003(5) 0.031(5) 0.005(4)
C27B 0.054(5) 0.052(5) 0.087(6) -0.011(4) 0.032(4) -0.005(4)
C28B 0.115(9) 0.086(8) 0.149(10) 0.027(7) 0.063(8) 0.037(7)
C40B 0.092(8) 0.125(9) 0.158(11) 0.054(8) 0.071(8) 0.023(7)

loop_
_geom_bond_atom_site_label_1
_geom_bond_atom_site_label_2
_geom_bond_distance
_geom_bond_site_symmetry_2
_geom_bond_publ_flag
S1 O2A 1.420(6) . ?
S1 O1A 1.431(6) . ?
S1 N1A 1.629(6) . ?
S1 C1A 1.770(8) . ?
N1A C8A 1.455(9) . ?
N1A C7A 1.471(9) . ?
N2A C11A 1.328(8) . ?
N2A C15A 1.464(8) . ?
N2A C10A 1.509(8) . ?
O3A C18A 1.435(8) . ?
O4A C11A 1.227(7) . ?
O5A C19A 1.325(10) . ?
O5A C14A 1.439(8) . ?
O6A C19A 1.199(11) . ?
O7A C25A 1.379(10) . ?
O7A C28A 1.399(12) . ?
C1A C2A 1.356(11) . ?
C1A C6A 1.389(11) . ?
C2A C3A 1.371(13) . ?
C3A C4A 1.388(13) . ?
C4A C5A 1.383(13) . ?
C4A C40A 1.507(14) . ?
C5A C6A 1.385(12) . ?
C8A C9A 1.519(10) . ?
C8A C11A 1.531(9) . ?
C9A C10A 1.523(10) . ?
C10A C12A 1.516(10) . ?
C10A C16A 1.538(10) . ?
C12A C13A 1.535(10) . ?
C13A C14A 1.529(9) . ?
C13A C18A 1.545(9) . ?
C14A C15A 1.523(9) . ?
C15A C21A 1.528(9) . ?
C16A C17A 1.533(11) . ?
C17A C18A 1.520(10) . ?
C19A C20A 1.469(13) . ?
C21A C22A 1.514(10) . ?
C22A C23A 1.365(10) . ?
C22A C27A 1.371(11) . ?
C23A C24A 1.386(11) . ?
C24A C25A 1.376(11) . ?
C25A C26A 1.383(12) . ?
C26A C27A 1.391(12) . ?
S2 O2B 1.398(8) . ?
S2 O1B 1.416(8) . ?
S2 N1B 1.616(7) . ?
S2 C1B 1.769(9) . ?
N1B C7B 1.425(12) . ?
N1B C8B 1.477(9) . ?
N2B C11B 1.323(9) . ?
N2B C15B 1.482(9) . ?
N2B C10B 1.490(9) . ?
O3B C18B 1.453(10) . ?
O4B C11B 1.227(8) . ?
O5B C19B 1.331(11) . ?
O5B C14B 1.439(9) . ?
O6B C19B 1.196(13) . ?
O7B C28B 1.385(13) . ?
O7B C25B 1.398(11) . ?
C1B C6B 1.369(13) . ?
C1B C2B 1.400(12) . ?
C2B C3B 1.373(13) . ?
C3B C4B 1.391(14) . ?
C4B C5B 1.375(12) . ?
C4B C40B 1.509(13) . ?
C5B C6B 1.391(12) . ?
C8B C9B 1.509(11) . ?
C8B C11B 1.538(10) . ?
C9B C10B 1.529(11) . ?
C10B C12B 1.525(11) . ?
C10B C16B 1.543(11) . ?
C12B C13B 1.540(11) . ?
C13B C18B 1.515(11) . ?
C13B C14B 1.522(11) . ?
C14B C15B 1.532(10) . ?
C15B C21B 1.541(10) . ?
C16B C17B 1.507(12) . ?
C17B C18B 1.533(12) . ?
C19B C20B 1.458(15) . ?
C21B C22B 1.514(11) . ?
C22B C23B 1.353(11) . ?
C22B C27B 1.394(11) . ?
C23B C24B 1.368(13) . ?
C24B C25B 1.404(13) . ?
C25B C26B 1.335(13) . ?
C26B C27B 1.377(13) . ?

loop_
_cod_related_entry_id
_cod_related_entry_database
_cod_related_entry_code
1 ChemSpider 30653846
